data_4302202
loop_
_publ_author_name
'Theocharis C. Stamatatos'
'Gina C. Vlahopoulou'
'Catherine P. Raptopoulou'
'Aris Terzis'
'Albert Escuer'
'Spyros P. Perlepes'

_publ_section_title
;
Interpretation of the Magnetic Properties of a Compound Consisting of
Cocrystallized CuII3 and CuII4 Clusters through the Targeted Synthesis and
Study of Its Discrete CuII4 Component
;
_journal_name_full 'Inorganic Chemistry'
_journal_page_first 4610
_journal_page_last 4612
_journal_paper_doi 10.1021/ic900188k
_journal_volume 48
_journal_year 2009
_chemical_formula_sum 'C26 H32 Cu5 N2 O16'
_chemical_formula_weight 946.24
_chemical_name_systematic
;

 ?

;
_space_group_IT_number 2
_symmetry_cell_setting triclinic
_symmetry_space_group_name_Hall '-P 1'
_symmetry_space_group_name_H-M 'P -1'
_atom_sites_solution_hydrogens geom
_atom_sites_solution_primary direct
_atom_sites_solution_secondary difmap
_audit_creation_method SHELXL-97
_cell_angle_alpha 72.00(3)
_cell_angle_beta 75.60(3)
_cell_angle_gamma 70.83(3)
_cell_formula_units_Z 1
_cell_length_a 9.577(6)
_cell_length_b 11.739(8)
_cell_length_c 7.765(5)
_cell_measurement_reflns_used 25
_cell_measurement_temperature 298
_cell_measurement_theta_max 11.0
_cell_measurement_theta_min 5.5
_cell_volume 773.6(9)
_computing_structure_refinement 'SHELXL-97 (Sheldrick, 1997)'
_computing_structure_solution 'SHELXS-97 (Sheldrick, 1997)'
_diffrn_ambient_temperature 298
_diffrn_measured_fraction_theta_full 0.988
_diffrn_measured_fraction_theta_max 0.988
_diffrn_measurement_device_type 'Crystal Logic Dual Goniometer'
_diffrn_measurement_method '\q/2\q scans'
_diffrn_radiation_monochromator graphite
_diffrn_radiation_source 'fine-focus sealed tube'
_diffrn_radiation_type CuK\a
_diffrn_radiation_wavelength 1.54180
_diffrn_reflns_av_R_equivalents 0.0363
_diffrn_reflns_av_sigmaI/netI 0.0368
_diffrn_reflns_limit_h_max 10
_diffrn_reflns_limit_h_min -10
_diffrn_reflns_limit_k_max 13
_diffrn_reflns_limit_k_min -12
_diffrn_reflns_limit_l_max 8
_diffrn_reflns_limit_l_min 0
_diffrn_reflns_number 2388
_diffrn_reflns_theta_full 59.04
_diffrn_reflns_theta_max 59.04
_diffrn_reflns_theta_min 4.12
_diffrn_standards_decay_% -2.9
_diffrn_standards_interval_count 97
_diffrn_standards_number 3
_exptl_absorpt_coefficient_mu 4.514
_exptl_absorpt_correction_type none
_exptl_crystal_colour green
_exptl_crystal_density_diffrn 2.031
_exptl_crystal_density_method 'not measured'
_exptl_crystal_description parall
_exptl_crystal_F_000 475
_exptl_crystal_size_max 0.20
_exptl_crystal_size_mid 0.10
_exptl_crystal_size_min 0.10
_refine_diff_density_max 0.835
_refine_diff_density_min -0.790
_refine_diff_density_rms 0.127
_refine_ls_extinction_method none
_refine_ls_goodness_of_fit_ref 1.122
_refine_ls_hydrogen_treatment mixed
_refine_ls_matrix_type full
_refine_ls_number_parameters 254
_refine_ls_number_reflns 2198
_refine_ls_number_restraints 0
_refine_ls_restrained_S_all 1.122
_refine_ls_R_factor_all 0.0447
_refine_ls_R_factor_gt 0.0445
_refine_ls_shift/su_max 0.008
_refine_ls_shift/su_mean 0.000
_refine_ls_structure_factor_coef Fsqd
_refine_ls_weighting_details 'calc w=1/[\s^2^(Fo^2^)+(0.0771P)^2^+1.5227P] where P=(Fo^2^+2Fc^2^)/3'
_refine_ls_weighting_scheme calc
_refine_ls_wR_factor_gt 0.1246
_refine_ls_wR_factor_ref 0.1248
_reflns_number_gt 2170
_reflns_number_total 2198
_reflns_threshold_expression >2sigma(I)
_cod_data_source_file ic900188k_si_001_3.cif
_cod_data_source_block pexs1123
_cod_database_code 4302202

loop_
_symmetry_equiv_pos_as_xyz
'x, y, z'
'-x, -y, -z'

loop_
_atom_site_label
_atom_site_type_symbol
_atom_site_fract_x
_atom_site_fract_y
_atom_site_fract_z
_atom_site_U_iso_or_equiv
_atom_site_adp_type
_atom_site_occupancy
_atom_site_symmetry_multiplicity
_atom_site_calc_flag
_atom_site_refinement_flags
_atom_site_disorder_assembly
_atom_site_disorder_group
Cu1 Cu 0.5000 0.5000 0.5000 0.0204(3) Uani 1 2 d S . .
Cu2 Cu 0.32877(6) 1.02289(5) 0.55089(7) 0.0174(2) Uani 1 1 d . . .
Cu3 Cu 0.51456(6) 0.74333(5) 0.63304(8) 0.0179(2) Uani 1 1 d . . .
O1 O 0.4371(3) 0.4353(3) 0.3437(4) 0.0248(7) Uani 1 1 d . . .
O2 O 0.4862(3) 0.0820(2) 0.3482(3) 0.0165(6) Uani 1 1 d . . .
N1 N 0.3924(3) 0.3094(3) 0.1560(4) 0.0171(7) Uani 1 1 d . . .
O11 O 0.3465(3) 0.6571(3) 0.4288(4) 0.0307(7) Uani 1 1 d . . .
O12 O 0.4158(3) 0.8221(2) 0.4230(4) 0.0230(7) Uani 1 1 d . . .
O21 O 0.1824(3) 0.9687(3) 0.7529(4) 0.0311(7) Uani 1 1 d . . .
O22 O 0.2821(4) 0.7638(3) 0.8103(5) 0.0387(8) Uani 1 1 d . . .
O31 O 0.1689(3) 1.1378(3) 0.4198(4) 0.0258(7) Uani 1 1 d . . .
C1 C 0.3443(5) 0.5094(4) 0.2107(6) 0.0252(10) Uani 1 1 d . . .
C2 C 0.3340(4) 0.4315(4) 0.0926(6) 0.0203(9) Uani 1 1 d . . .
C3 C 0.2700(5) 0.4744(4) -0.0644(6) 0.0293(10) Uani 1 1 d . . .
C4 C 0.2654(5) 0.3889(4) -0.1495(6) 0.0297(10) Uani 1 1 d . . .
C5 C 0.3257(5) 0.2621(4) -0.0799(6) 0.0239(9) Uani 1 1 d . . .
C6 C 0.3921(4) 0.2243(4) 0.0743(5) 0.0186(8) Uani 1 1 d . . .
C7 C 0.4709(5) 0.0927(4) 0.1650(5) 0.0200(9) Uani 1 1 d . . .
C11 C 0.3313(4) 0.7718(4) 0.3884(5) 0.0189(9) Uani 1 1 d . . .
C12 C 0.2021(6) 0.8572(5) 0.2947(8) 0.0396(12) Uani 1 1 d . . .
H12A H 0.1361 0.9094 0.3722 0.051 Uiso 1 1 calc R . .
H12B H 0.1486 0.8087 0.2712 0.051 Uiso 1 1 calc R . .
H12C H 0.2389 0.9081 0.1807 0.051 Uiso 1 1 calc R . .
C21 C 0.1773(5) 0.8562(4) 0.8268(5) 0.0227(9) Uani 1 1 d . . .
C22 C 0.0288(5) 0.8393(4) 0.9369(6) 0.0307(10) Uani 1 1 d . . .
H22A H -0.0362 0.8464 0.8555 0.040 Uiso 1 1 calc R . .
H22B H -0.0161 0.9022 1.0042 0.040 Uiso 1 1 calc R . .
H22C H 0.0440 0.7585 1.0210 0.040 Uiso 1 1 calc R . .
O32 O 0.2189(4) 1.2511(3) 0.5633(5) 0.0388(8) Uani 1 1 d . . .
C31 C 0.1446(4) 1.2395(4) 0.4649(6) 0.0234(9) Uani 1 1 d . . .
C32 C 0.0204(6) 1.3472(5) 0.3871(8) 0.0447(13) Uani 1 1 d . . .
H32A H 0.0389 1.3629 0.2557 0.058 Uiso 1 1 calc R . .
H32B H 0.0167 1.4200 0.4216 0.058 Uiso 1 1 calc R . .
H32C H -0.0736 1.3271 0.4345 0.058 Uiso 1 1 calc R . .
H1A H 0.250(5) 0.548(4) 0.271(6) 0.019(11) Uiso 1 1 d . . .
H1B H 0.385(5) 0.573(5) 0.132(7) 0.030(13) Uiso 1 1 d . . .
H3 H 0.233(6) 0.560(6) -0.105(7) 0.041(14) Uiso 1 1 d . . .
H4 H 0.235(5) 0.415(5) -0.272(7) 0.028(12) Uiso 1 1 d . . .
H5 H 0.321(6) 0.200(5) -0.138(7) 0.041(14) Uiso 1 1 d . . .
H7A H 0.415(5) 0.043(5) 0.178(6) 0.025(12) Uiso 1 1 d . . .
H7B H 0.572(6) 0.074(4) 0.088(6) 0.024(12) Uiso 1 1 d . . .

loop_
_atom_site_aniso_label
_atom_site_aniso_U_11
_atom_site_aniso_U_22
_atom_site_aniso_U_33
_atom_site_aniso_U_23
_atom_site_aniso_U_13
_atom_site_aniso_U_12
Cu1 0.0205(5) 0.0102(5) 0.0371(5) -0.0119(4) -0.0126(4) -0.0012(3)
Cu2 0.0178(4) 0.0093(4) 0.0254(4) -0.0028(3) -0.0088(3) -0.0013(3)
Cu3 0.0251(4) 0.0064(4) 0.0270(4) -0.0049(3) -0.0157(3) -0.0014(3)
O1 0.0340(16) 0.0115(14) 0.0369(16) -0.0085(12) -0.0201(13) -0.0038(12)
O2 0.0208(14) 0.0103(13) 0.0204(13) -0.0038(11) -0.0089(11) -0.0030(11)
N1 0.0211(17) 0.0099(17) 0.0233(17) -0.0059(13) -0.0093(13) -0.0023(13)
O11 0.0265(16) 0.0189(18) 0.056(2) -0.0172(14) -0.0223(14) -0.0001(12)
O12 0.0290(15) 0.0140(14) 0.0325(16) -0.0055(12) -0.0189(12) -0.0043(12)
O21 0.0269(16) 0.0157(16) 0.0411(17) -0.0026(13) 0.0010(13) -0.0026(12)
O22 0.0297(17) 0.0178(17) 0.059(2) -0.0072(15) 0.0034(15) -0.0040(14)
O31 0.0212(15) 0.0191(16) 0.0398(17) -0.0055(13) -0.0154(12) -0.0029(12)
C1 0.028(2) 0.011(2) 0.039(3) -0.0059(19) -0.016(2) -0.0002(18)
C2 0.021(2) 0.011(2) 0.030(2) -0.0040(16) -0.0073(17) -0.0041(16)
C3 0.034(2) 0.013(2) 0.038(3) 0.0003(18) -0.018(2) -0.0002(18)
C4 0.035(2) 0.026(2) 0.030(2) -0.0019(19) -0.0185(19) -0.0046(19)
C5 0.030(2) 0.022(2) 0.024(2) -0.0071(17) -0.0122(17) -0.0050(18)
C6 0.0185(19) 0.014(2) 0.025(2) -0.0055(17) -0.0057(16) -0.0044(16)
C7 0.029(2) 0.012(2) 0.024(2) -0.0081(16) -0.0092(18) -0.0052(18)
C11 0.019(2) 0.016(2) 0.026(2) -0.0105(17) -0.0089(17) -0.0004(17)
C12 0.039(3) 0.025(3) 0.061(3) -0.003(2) -0.032(2) -0.005(2)
C21 0.024(2) 0.017(2) 0.029(2) -0.0059(17) -0.0103(17) -0.0019(18)
C22 0.026(2) 0.025(2) 0.040(3) -0.0062(19) -0.0062(19) -0.0076(19)
O32 0.0388(19) 0.036(2) 0.0472(19) -0.0181(16) -0.0146(16) -0.0053(15)
C31 0.017(2) 0.021(2) 0.029(2) -0.0043(18) -0.0032(17) -0.0029(17)
C32 0.028(3) 0.029(3) 0.064(3) -0.004(2) -0.010(2) 0.004(2)

loop_
_atom_type_symbol
_atom_type_description
_atom_type_scat_dispersion_real
_atom_type_scat_dispersion_imag
_atom_type_scat_source
C C 0.0181 0.0091 'International Tables Vol C Tables 4.2.6.8 and 6.1.1.4'
H H 0.0000 0.0000 'International Tables Vol C Tables 4.2.6.8 and 6.1.1.4'
N N 0.0311 0.0180 'International Tables Vol C Tables 4.2.6.8 and 6.1.1.4'
O O 0.0492 0.0322 'International Tables Vol C Tables 4.2.6.8 and 6.1.1.4'
Cu Cu -1.9646 0.5888 'International Tables Vol C Tables 4.2.6.8 and 6.1.1.4'

loop_
_geom_angle_atom_site_label_1
_geom_angle_atom_site_label_2
_geom_angle_atom_site_label_3
_geom_angle
_geom_angle_site_symmetry_1
_geom_angle_site_symmetry_3
_geom_angle_publ_flag
O1 Cu1 O1 180.00(13) 2_666 . ?
O1 Cu1 O11 88.12(12) 2_666 2_666 ?
O1 Cu1 O11 91.88(12) . 2_666 ?
O1 Cu1 O11 91.88(12) 2_666 . ?
O1 Cu1 O11 88.12(12) . . ?
O11 Cu1 O11 180.0(2) 2_666 . ?
O21 Cu2 O31 89.98(14) . . ?
O21 Cu2 O2 99.16(13) . 2_666 ?
O31 Cu2 O2 170.81(12) . 2_666 ?
O21 Cu2 O2 177.10(12) . 1_565 ?
O31 Cu2 O2 91.59(13) . 1_565 ?
O2 Cu2 O2 79.24(12) 2_666 1_565 ?
N1 Cu3 O12 171.17(12) 2_666 . ?
N1 Cu3 O1 83.31(13) 2_666 2_666 ?
O12 Cu3 O1 105.52(12) . 2_666 ?
N1 Cu3 O2 81.29(12) 2_666 2_666 ?
O12 Cu3 O2 89.95(11) . 2_666 ?
O1 Cu3 O2 163.30(11) 2_666 2_666 ?
N1 Cu3 O22 91.30(14) 2_666 . ?
O12 Cu3 O22 87.60(14) . . ?
O1 Cu3 O22 96.89(12) 2_666 . ?
O2 Cu3 O22 89.89(11) 2_666 . ?
C1 O1 Cu1 124.1(2) . . ?
C1 O1 Cu3 113.8(2) . 2_666 ?
Cu1 O1 Cu3 121.91(15) . 2_666 ?
C7 O2 Cu2 121.5(2) . 2_666 ?
C7 O2 Cu2 116.7(2) . 1_545 ?
Cu2 O2 Cu2 100.76(12) 2_666 1_545 ?
C7 O2 Cu3 108.4(2) . 2_666 ?
Cu2 O2 Cu3 100.02(11) 2_666 2_666 ?
Cu2 O2 Cu3 107.73(12) 1_545 2_666 ?
C2 N1 C6 123.1(3) . . ?
C2 N1 Cu3 117.7(3) . 2_666 ?
C6 N1 Cu3 119.2(3) . 2_666 ?
C11 O11 Cu1 139.1(3) . . ?
C11 O12 Cu3 119.9(3) . . ?
C21 O21 Cu2 126.2(3) . . ?
C21 O22 Cu3 131.3(3) . . ?
C31 O31 Cu2 104.0(3) . . ?
O1 C1 C2 110.4(3) . . ?
O1 C1 H1A 109(3) . . ?
C2 C1 H1A 113(3) . . ?
O1 C1 H1B 110(3) . . ?
C2 C1 H1B 107(3) . . ?
H1A C1 H1B 107(4) . . ?
N1 C2 C3 119.6(4) . . ?
N1 C2 C1 113.5(3) . . ?
C3 C2 C1 126.8(4) . . ?
C4 C3 C2 118.6(4) . . ?
C4 C3 H3 125(3) . . ?
C2 C3 H3 117(3) . . ?
C3 C4 C5 120.7(4) . . ?
C3 C4 H4 121(3) . . ?
C5 C4 H4 117(3) . . ?
C6 C5 C4 118.4(4) . . ?
C6 C5 H5 120(3) . . ?
C4 C5 H5 121(3) . . ?
N1 C6 C5 119.5(4) . . ?
N1 C6 C7 113.7(3) . . ?
C5 C6 C7 126.8(4) . . ?
O2 C7 C6 111.4(3) . . ?
O2 C7 H7A 104(3) . . ?
C6 C7 H7A 109(3) . . ?
O2 C7 H7B 110(3) . . ?
C6 C7 H7B 105(3) . . ?
H7A C7 H7B 117(4) . . ?
O11 C11 O12 124.9(4) . . ?
O11 C11 C12 118.2(4) . . ?
O12 C11 C12 116.9(4) . . ?
C11 C12 H12A 109.5 . . ?
C11 C12 H12B 109.5 . . ?
H12A C12 H12B 109.5 . . ?
C11 C12 H12C 109.5 . . ?
H12A C12 H12C 109.5 . . ?
H12B C12 H12C 109.5 . . ?
O22 C21 O21 124.8(4) . . ?
O22 C21 C22 119.2(4) . . ?
O21 C21 C22 116.0(4) . . ?
C21 C22 H22A 109.5 . . ?
C21 C22 H22B 109.5 . . ?
H22A C22 H22B 109.5 . . ?
C21 C22 H22C 109.5 . . ?
H22A C22 H22C 109.5 . . ?
H22B C22 H22C 109.5 . . ?
O32 C31 O31 122.6(4) . . ?
O32 C31 C32 121.0(4) . . ?
O31 C31 C32 116.3(4) . . ?
C31 C32 H32A 109.5 . . ?
C31 C32 H32B 109.5 . . ?
H32A C32 H32B 109.5 . . ?
C31 C32 H32C 109.5 . . ?
H32A C32 H32C 109.5 . . ?
H32B C32 H32C 109.5 . . ?

loop_
_geom_bond_atom_site_label_1
_geom_bond_atom_site_label_2
_geom_bond_distance
_geom_bond_site_symmetry_2
_geom_bond_publ_flag
Cu1 O1 1.909(3) 2_666 ?
Cu1 O1 1.909(3) . ?
Cu1 O11 1.965(3) 2_666 ?
Cu1 O11 1.965(3) . ?
Cu2 O21 1.925(3) . ?
Cu2 O31 1.942(3) . ?
Cu2 O2 1.983(3) 2_666 ?
Cu2 O2 2.016(3) 1_565 ?
Cu3 N1 1.897(3) 2_666 ?
Cu3 O12 1.916(3) . ?
Cu3 O1 1.953(3) 2_666 ?
Cu3 O2 2.098(3) 2_666 ?
Cu3 O22 2.289(3) . ?
O1 C1 1.417(5) . ?
O1 Cu3 1.953(3) 2_666 ?
O2 C7 1.429(5) . ?
O2 Cu2 1.983(3) 2_666 ?
O2 Cu2 2.016(3) 1_545 ?
O2 Cu3 2.098(3) 2_666 ?
N1 C2 1.335(5) . ?
N1 C6 1.340(5) . ?
N1 Cu3 1.897(3) 2_666 ?
O11 C11 1.252(5) . ?
O12 C11 1.263(5) . ?
O21 C21 1.279(5) . ?
O22 C21 1.228(5) . ?
O31 C31 1.280(5) . ?
C1 C2 1.519(6) . ?
C1 H1A 0.94(5) . ?
C1 H1B 0.94(5) . ?
C2 C3 1.381(6) . ?
C3 C4 1.377(7) . ?
C3 H3 0.93(6) . ?
C4 C5 1.391(7) . ?
C4 H4 0.99(5) . ?
C5 C6 1.379(6) . ?
C5 H5 0.99(6) . ?
C6 C7 1.509(6) . ?
C7 H7A 0.88(5) . ?
C7 H7B 1.00(5) . ?
C11 C12 1.499(6) . ?
C12 H12A 0.9600 . ?
C12 H12B 0.9600 . ?
C12 H12C 0.9600 . ?
C21 C22 1.506(6) . ?
C22 H22A 0.9600 . ?
C22 H22B 0.9600 . ?
C22 H22C 0.9600 . ?
O32 C31 1.227(5) . ?
C31 C32 1.509(6) . ?
C32 H32A 0.9600 . ?
C32 H32B 0.9600 . ?
C32 H32C 0.9600 . ?
